data_2208152
loop_
_publ_author_name
'Zeng, Xiao-Hua'
'Ding, Ming-Wu'
'He, Hong-Wu'

_publ_section_title 3-Isopropyl-2-phenoxy-5,6,7,8-tetrahydro-1-benzothieno[2,3-<i>d</i>]pyrimidin-4(3<i>H</i>)-one
_journal_coeditor_code RZ6162
_journal_issue 2
_journal_name_full 'Acta Crystallographica Section E'
_journal_page_first o532
_journal_page_last o533
_journal_paper_doi 10.1107/S1600536805042881
_journal_volume 62
_journal_year 2006
_chemical_formula_iupac 'C19 H20 N2 O2 S'
_chemical_formula_moiety 'C19 H20 N2 O2 S'
_chemical_formula_sum 'C19 H20 N2 O2 S'
_chemical_formula_weight 340.43
_chemical_name_systematic
;
3-Isopropyl-2-phenoxy-5,6,7,8-tetrahydro-1-
benzothieno[2,3-d]pyrimidin-4(3H)-one
;
_space_group_IT_number 4
_symmetry_cell_setting monoclinic
_symmetry_space_group_name_Hall 'P 2yb'
_symmetry_space_group_name_H-M 'P 1 21 1'
_atom_sites_solution_hydrogens geom
_atom_sites_solution_primary direct
_atom_sites_solution_secondary difmap
_cell_angle_alpha 90.00
_cell_angle_beta 113.994(2)
_cell_angle_gamma 90.00
_cell_formula_units_Z 2
_cell_length_a 12.4411(15)
_cell_length_b 5.8030(7)
_cell_length_c 13.2870(16)
_cell_measurement_reflns_used 1462
_cell_measurement_temperature 292(2)
_cell_measurement_theta_max 21.06
_cell_measurement_theta_min 2.91
_cell_volume 876.37(18)
_computing_cell_refinement 'SAINT (Bruker, 2001)'
_computing_data_collection 'SMART (Bruker, 2001)'
_computing_data_reduction SAINT
_computing_molecular_graphics 'PLATON (Spek, 2003)'
_computing_publication_material 'SHELXTL (Sheldrick, 2001)'
_computing_structure_refinement 'SHELXL97 (Sheldrick, 1997)'
_computing_structure_solution 'SHELXS97 (Sheldrick, 1997)'
_diffrn_ambient_temperature 292(2)
_diffrn_measured_fraction_theta_full 0.989
_diffrn_measured_fraction_theta_max 0.989
_diffrn_measurement_device_type 'Bruker SMART CCD area-detector'
_diffrn_measurement_method '\f and \w'
_diffrn_radiation_monochromator graphite
_diffrn_radiation_source 'fine-focus sealed tube'
_diffrn_radiation_type MoK\a
_diffrn_radiation_wavelength 0.71073
_diffrn_reflns_av_R_equivalents 0.0248
_diffrn_reflns_av_sigmaI/netI 0.0508
_diffrn_reflns_limit_h_max 15
_diffrn_reflns_limit_h_min -13
_diffrn_reflns_limit_k_max 7
_diffrn_reflns_limit_k_min -7
_diffrn_reflns_limit_l_max 16
_diffrn_reflns_limit_l_min -16
_diffrn_reflns_number 5473
_diffrn_reflns_theta_full 26.99
_diffrn_reflns_theta_max 26.99
_diffrn_reflns_theta_min 1.68
_diffrn_standards_decay_% 0
_diffrn_standards_number 0
_exptl_absorpt_coefficient_mu 0.198
_exptl_absorpt_correction_T_max 0.9615
_exptl_absorpt_correction_T_min 0.9430
_exptl_absorpt_correction_type multi-scan
_exptl_absorpt_process_details '(SADABS; Sheldrick, 1996)'
_exptl_crystal_colour colourless
_exptl_crystal_density_diffrn 1.290
_exptl_crystal_density_method 'not measured'
_exptl_crystal_description block
_exptl_crystal_F_000 360
_exptl_crystal_size_max 0.30
_exptl_crystal_size_mid 0.20
_exptl_crystal_size_min 0.20
_refine_diff_density_max 0.272
_refine_diff_density_min -0.233
_refine_ls_abs_structure_details 'Flack (1983), 1386 Friedel pairs'
_refine_ls_abs_structure_Flack -0.01(12)
_refine_ls_extinction_method none
_refine_ls_goodness_of_fit_ref 1.053
_refine_ls_hydrogen_treatment mixed
_refine_ls_matrix_type full
_refine_ls_number_parameters 231
_refine_ls_number_reflns 3473
_refine_ls_number_restraints 7
_refine_ls_restrained_S_all 1.052
_refine_ls_R_factor_all 0.0799
_refine_ls_R_factor_gt 0.0601
_refine_ls_shift/su_max 0.000
_refine_ls_shift/su_mean 0.000
_refine_ls_structure_factor_coef Fsqd
_refine_ls_weighting_details 'calc w=1/[\s^2^(Fo^2^)+(0.0921P)^2^] where P=(Fo^2^+2Fc^2^)/3'
_refine_ls_weighting_scheme calc
_refine_ls_wR_factor_gt 0.1530
_refine_ls_wR_factor_ref 0.1692
_reflns_number_gt 2596
_reflns_number_total 3473
_reflns_threshold_expression I>2\s(I)
_cod_data_source_file rz6162.cif
_cod_data_source_block I
_cod_depositor_comments
;
The following automatic conversions were performed:
'_symmetry_cell_setting' value 'Monoclinic' changed to 'monoclinic'
according to '/home/saulius/struct/CIF-dictionaries/cif_core.dic'
dictionary named 'cif_core.dic' version 2.4.1 from 2010-06-29.

Automatic conversion script
Id: cif_fix_enum 1527 2010-12-29 10:47:43Z saulius 

The following automatic conversions were performed:

'_symmetry_cell_setting' value 'Monoclinic' changed to 'monoclinic'
according to /home/saulius/struct/CIF-dictionaries/cif_core.dic
dictionary named 'cif_core.dic' version 2.4.1 from 2010-06-29.

Automatic conversion script
Id: cif_fix_values 1715 2011-07-08 13:25:40Z adriana 
;
_cod_original_sg_symbol_H-M 'P 21'
_cod_database_code 2208152
_cod_database_fobs_code 2208152

loop_
_symmetry_equiv_pos_as_xyz
'x, y, z'
'-x, y+1/2, -z'

loop_
_atom_site_label
_atom_site_fract_x
_atom_site_fract_y
_atom_site_fract_z
_atom_site_U_iso_or_equiv
_atom_site_adp_type
_atom_site_calc_flag
_atom_site_refinement_flags
_atom_site_occupancy
_atom_site_disorder_assembly
_atom_site_disorder_group
_atom_site_type_symbol
C1 0.9240(3) 0.4842(8) 0.1298(3) 0.0669(11) Uani d D 1 . . C
H1A 0.9802 0.4889 0.2061 0.080 Uiso calc PR 0.690(12) A 1 H
H1B 0.9416 0.6114 0.0916 0.080 Uiso calc PR 0.690(12) A 1 H
H1C 0.9730 0.4045 0.1971 0.080 Uiso d PR 0.310(12) A 2 H
H1D 0.9593 0.6332 0.1295 0.080 Uiso d PR 0.310(12) A 2 H
C2 0.9384(5) 0.2595(13) 0.0786(6) 0.074(2) Uani d PD 0.690(12) A 1 C
H2A 1.0100 0.2647 0.0662 0.089 Uiso calc PR 0.690(12) A 1 H
H2B 0.9453 0.1335 0.1289 0.089 Uiso calc PR 0.690(12) A 1 H
C3 0.8349(5) 0.2174(19) -0.0290(5) 0.086(3) Uani d PD 0.690(12) A 1 C
H3A 0.8485 0.0768 -0.0616 0.103 Uiso calc PR 0.690(12) A 1 H
H3B 0.8294 0.3431 -0.0790 0.103 Uiso calc PR 0.690(12) A 1 H
C2' 0.9153(14) 0.340(2) 0.0304(11) 0.058(4) Uiso d PD 0.310(12) A 2 C
H2C 0.8792 0.4321 -0.0358 0.070 Uiso calc PR 0.310(12) A 2 H
H2D 0.9941 0.2999 0.0383 0.070 Uiso calc PR 0.310(12) A 2 H
C3' 0.8446(7) 0.1200(19) 0.0167(14) 0.062(4) Uiso d PD 0.310(12) A 2 C
H3C 0.8521 0.0222 -0.0393 0.075 Uiso calc PR 0.310(12) A 2 H
H3D 0.8716 0.0351 0.0855 0.075 Uiso calc PR 0.310(12) A 2 H
C4 0.7182(3) 0.1966(9) -0.0177(3) 0.0735(12) Uani d D 1 . . C
H4A 0.6535 0.2154 -0.0892 0.088 Uiso calc PR 0.690(12) A 1 H
H4B 0.7119 0.0451 0.0103 0.088 Uiso calc PR 0.690(12) A 1 H
H4C 0.6814 0.2534 -0.0927 0.088 Uiso d PR 0.310(12) A 2 H
H4D 0.6739 0.0633 -0.0121 0.088 Uiso d PR 0.310(12) A 2 H
C5 0.7116(3) 0.3772(7) 0.0593(3) 0.0565(9) Uani d . 1 A . C
C6 0.8021(3) 0.5150(7) 0.1251(2) 0.0522(9) Uani d . 1 A . C
C7 0.7671(3) 0.6691(7) 0.1887(3) 0.0529(8) Uani d . 1 . . C
C8 0.6489(3) 0.6475(7) 0.1689(3) 0.0559(9) Uani d . 1 A . C
C9 0.8379(3) 0.8259(6) 0.2744(3) 0.0527(8) Uani d . 1 A . C
C10 0.8484(3) 1.0705(6) 0.4318(3) 0.0560(9) Uani d . 1 A . C
H10 0.929(3) 1.064(8) 0.438(3) 0.067 Uiso calc . 1 . . H
C11 0.8170(5) 1.3217(8) 0.4244(4) 0.0845(14) Uani d . 1 . . C
H11A 0.8206 1.3866 0.3594 0.127 Uiso calc R 1 . . H
H11B 0.8716 1.4005 0.4883 0.127 Uiso calc R 1 . . H
H11C 0.7388 1.3385 0.4209 0.127 Uiso calc R 1 . . H
C12 0.8509(4) 0.9572(8) 0.5348(3) 0.0738(11) Uani d . 1 . . C
H12A 0.7727 0.9523 0.5321 0.111 Uiso calc R 1 . . H
H12B 0.9009 1.0438 0.5980 0.111 Uiso calc R 1 . . H
H12C 0.8807 0.8031 0.5397 0.111 Uiso calc R 1 . . H
C13 0.6584(3) 0.9013(7) 0.2978(3) 0.0585(9) Uani d . 1 A . C
C14 0.4938(3) 1.0177(7) 0.3327(3) 0.0610(10) Uani d . 1 A . C
C15 0.4558(5) 0.8412(10) 0.3764(5) 0.1005(17) Uani d . 1 . . C
H15 0.5069 0.7245 0.4157 0.121 Uiso calc R 1 . . H
C16 0.3396(7) 0.8388(15) 0.3613(6) 0.130(2) Uani d . 1 . . C
H16 0.3103 0.7162 0.3875 0.155 Uiso calc R 1 . . H
C17 0.2672(5) 1.0180(15) 0.3073(6) 0.110(2) Uani d . 1 . . C
H17 0.1894 1.0190 0.2994 0.132 Uiso calc R 1 . . H
C18 0.3059(5) 1.1848(16) 0.2674(5) 0.127(2) Uani d . 1 . . C
H18 0.2559 1.3053 0.2311 0.152 Uiso calc R 1 . . H
C19 0.4225(4) 1.1865(12) 0.2781(4) 0.0995(16) Uani d . 1 . . C
H19 0.4495 1.3049 0.2473 0.119 Uiso calc R 1 . . H
N1 0.7763(2) 0.9347(6) 0.3305(2) 0.0543(7) Uani d . 1 . . N
N2 0.5916(2) 0.7707(6) 0.2201(2) 0.0606(8) Uani d . 1 . . N
O1 0.9429(2) 0.8604(5) 0.3023(2) 0.0682(8) Uani d . 1 . . O
O2 0.6138(2) 1.0358(6) 0.3550(2) 0.0793(9) Uani d . 1 . . O
S1 0.58093(8) 0.44030(19) 0.07274(8) 0.0693(3) Uani d . 1 . . S

loop_
_atom_site_aniso_label
_atom_site_aniso_U_11
_atom_site_aniso_U_22
_atom_site_aniso_U_33
_atom_site_aniso_U_12
_atom_site_aniso_U_13
_atom_site_aniso_U_23
C1 0.055(2) 0.091(3) 0.063(2) -0.003(2) 0.0315(17) -0.008(2)
C2 0.064(4) 0.088(5) 0.074(4) 0.013(4) 0.031(3) 0.004(4)
C3 0.079(4) 0.120(7) 0.064(4) 0.030(4) 0.034(3) -0.005(5)
C4 0.069(2) 0.087(3) 0.064(2) 0.013(2) 0.0251(19) -0.008(2)
C5 0.0524(18) 0.065(2) 0.0488(16) 0.0058(17) 0.0174(15) -0.0023(17)
C6 0.0507(18) 0.064(2) 0.0417(16) 0.0041(17) 0.0186(14) 0.0066(15)
C7 0.0489(18) 0.068(2) 0.0434(16) -0.0004(17) 0.0205(14) 0.0070(16)
C8 0.0478(19) 0.064(2) 0.0509(18) 0.0075(18) 0.0151(15) 0.0003(17)
C9 0.051(2) 0.055(2) 0.0481(17) -0.0043(16) 0.0160(16) 0.0043(16)
C10 0.060(2) 0.0412(19) 0.059(2) -0.0026(17) 0.0155(17) -0.0057(16)
C11 0.100(3) 0.044(2) 0.089(3) -0.005(2) 0.018(2) 0.007(2)
C12 0.098(3) 0.060(2) 0.057(2) 0.008(3) 0.0236(19) 0.002(2)
C13 0.0529(19) 0.067(3) 0.0564(18) 0.0003(19) 0.0228(16) -0.0070(19)
C14 0.061(2) 0.065(3) 0.063(2) 0.0030(19) 0.0305(18) -0.0111(19)
C15 0.102(4) 0.084(4) 0.123(4) 0.002(3) 0.054(3) 0.018(3)
C16 0.146(6) 0.133(6) 0.157(6) -0.040(5) 0.110(5) -0.016(5)
C17 0.083(4) 0.142(6) 0.128(5) -0.015(4) 0.065(4) -0.048(5)
C18 0.084(4) 0.154(7) 0.124(5) 0.039(5) 0.023(4) 0.012(5)
C19 0.084(3) 0.113(4) 0.102(4) 0.010(3) 0.038(3) 0.027(4)
N1 0.0518(15) 0.0629(18) 0.0476(13) -0.0032(16) 0.0196(12) -0.0024(14)
N2 0.0499(17) 0.063(2) 0.0667(18) -0.0002(15) 0.0216(14) -0.0184(16)
O1 0.0508(14) 0.085(2) 0.0686(15) -0.0102(13) 0.0241(12) -0.0083(14)
O2 0.0617(16) 0.088(2) 0.0918(19) -0.0028(15) 0.0349(14) -0.0397(17)
S1 0.0479(5) 0.0818(7) 0.0712(6) -0.0003(5) 0.0172(4) -0.0232(5)

loop_
_atom_type_symbol
_atom_type_description
_atom_type_scat_dispersion_real
_atom_type_scat_dispersion_imag
_atom_type_scat_source
C C 0.0033 0.0016 'International Tables Vol C Tables 4.2.6.8 and 6.1.1.4'
H H 0.0000 0.0000 'International Tables Vol C Tables 4.2.6.8 and 6.1.1.4'
N N 0.0061 0.0033 'International Tables Vol C Tables 4.2.6.8 and 6.1.1.4'
O O 0.0106 0.0060 'International Tables Vol C Tables 4.2.6.8 and 6.1.1.4'
S S 0.1246 0.1234 'International Tables Vol C Tables 4.2.6.8 and 6.1.1.4'

loop_
_geom_angle_atom_site_label_1
_geom_angle_atom_site_label_2
_geom_angle_atom_site_label_3
_geom_angle
_geom_angle_publ_flag
C6 C1 C2 112.6(4) ?
C6 C1 C2' 108.2(6) ?
C6 C1 H1A 109.1 ?
C2 C1 H1A 109.1 ?
C2' C1 H1A 133.2 ?
C6 C1 H1B 109.1 ?
C2 C1 H1B 109.1 ?
C2' C1 H1B 85.2 ?
H1A C1 H1B 107.8 ?
C6 C1 H1C 109.9 ?
C2 C1 H1C 81.9 ?
C2' C1 H1C 109.4 ?
H1B C1 H1C 130.9 ?
C6 C1 H1D 110.2 ?
C2 C1 H1D 129.0 ?
C2' C1 H1D 111.0 ?
H1A C1 H1D 81.1 ?
H1C C1 H1D 108.3 ?
C3 C2 C1 110.8(6) ?
C3 C2 H2A 109.5 ?
C1 C2 H2A 109.5 ?
C3 C2 H2B 109.5 ?
C1 C2 H2B 109.5 ?
H2A C2 H2B 108.1 ?
C2 C3 C4 113.6(5) ?
C2 C3 H3A 108.8 ?
C4 C3 H3A 108.8 ?
C2 C3 H3B 108.8 ?
C4 C3 H3B 108.8 ?
H3A C3 H3B 107.7 ?
C3' C2' C1 113.5(10) ?
C3' C2' H2C 108.9 ?
C1 C2' H2C 108.9 ?
C3' C2' H2D 108.9 ?
C1 C2' H2D 108.9 ?
H2C C2' H2D 107.7 ?
C4 C3' C2' 105.6(9) ?
C4 C3' H3C 110.6 ?
C2' C3' H3C 110.6 ?
C4 C3' H3D 110.6 ?
C2' C3' H3D 110.6 ?
H3C C3' H3D 108.7 ?
C5 C4 C3' 109.9(6) ?
C5 C4 C3 109.4(4) ?
C5 C4 H4A 109.8 ?
C3' C4 H4A 132.4 ?
C3 C4 H4A 109.8 ?
C5 C4 H4B 109.8 ?
C3' C4 H4B 81.6 ?
C3 C4 H4B 109.8 ?
H4A C4 H4B 108.2 ?
C5 C4 H4C 109.4 ?
C3' C4 H4C 114.1 ?
C3 C4 H4C 86.7 ?
H4B C4 H4C 128.6 ?
C5 C4 H4D 108.4 ?
C3' C4 H4D 107.2 ?
C3 C4 H4D 131.6 ?
H4A C4 H4D 83.9 ?
H4C C4 H4D 107.7 ?
C6 C5 C4 126.1(3) ?
C6 C5 S1 111.8(3) ?
C4 C5 S1 122.1(3) ?
C5 C6 C7 112.2(3) ?
C5 C6 C1 120.8(3) ?
C7 C6 C1 126.9(3) ?
C8 C7 C6 112.9(3) ?
C8 C7 C9 117.8(3) ?
C6 C7 C9 129.2(3) ?
N2 C8 C7 125.7(3) ?
N2 C8 S1 122.7(3) ?
C7 C8 S1 111.6(3) ?
O1 C9 N1 120.5(3) ?
O1 C9 C7 125.3(3) ?
N1 C9 C7 114.1(3) ?
C11 C10 N1 114.0(3) ?
C11 C10 C12 113.1(4) ?
N1 C10 C12 111.7(3) ?
C11 C10 H10 106(3) ?
N1 C10 H10 106(2) ?
C12 C10 H10 106(2) ?
C10 C11 H11A 109.5 ?
C10 C11 H11B 109.5 ?
H11A C11 H11B 109.5 ?
C10 C11 H11C 109.5 ?
H11A C11 H11C 109.5 ?
H11B C11 H11C 109.5 ?
C10 C12 H12A 109.5 ?
C10 C12 H12B 109.5 ?
H12A C12 H12B 109.5 ?
C10 C12 H12C 109.5 ?
H12A C12 H12C 109.5 ?
H12B C12 H12C 109.5 ?
N2 C13 O2 120.9(3) ?
N2 C13 N1 127.2(3) ?
O2 C13 N1 111.8(3) ?
C19 C14 C15 121.4(4) ?
C19 C14 O2 118.7(4) ?
C15 C14 O2 119.6(4) ?
C14 C15 C16 118.3(6) ?
C14 C15 H15 120.8 ?
C16 C15 H15 120.8 ?
C17 C16 C15 119.7(6) ?
C17 C16 H16 120.1 ?
C15 C16 H16 120.1 ?
C18 C17 C16 120.6(6) ?
C18 C17 H17 119.7 ?
C16 C17 H17 119.7 ?
C17 C18 C19 120.6(6) ?
C17 C18 H18 119.7 ?
C19 C18 H18 119.7 ?
C14 C19 C18 119.2(6) ?
C14 C19 H19 120.4 ?
C18 C19 H19 120.4 ?
C13 N1 C9 120.7(3) ?
C13 N1 C10 122.2(3) ?
C9 N1 C10 116.9(3) ?
C13 N2 C8 114.3(3) ?
C13 O2 C14 118.8(3) ?
C8 S1 C5 91.48(17) y

loop_
_geom_bond_atom_site_label_1
_geom_bond_atom_site_label_2
_geom_bond_distance
_geom_bond_publ_flag
C1 C6 1.503(5) ?
C1 C2 1.515(6) ?
C1 C2' 1.531(8) ?
C1 H1A 0.9700 ?
C1 H1B 0.9700 ?
C1 H1C 0.9700 ?
C1 H1D 0.9700 ?
C2 C3 1.505(7) ?
C2 H2A 0.9700 ?
C2 H2B 0.9700 ?
C3 C4 1.524(6) ?
C3 H3A 0.9700 ?
C3 H3B 0.9700 ?
C2' C3' 1.517(9) ?
C2' H2C 0.9700 ?
C2' H2D 0.9700 ?
C3' C4 1.515(8) ?
C3' H3C 0.9700 ?
C3' H3D 0.9700 ?
C4 C5 1.490(6) ?
C4 H4A 0.9700 ?
C4 H4B 0.9700 ?
C4 H4C 0.9700 ?
C4 H4D 0.9700 ?
C5 C6 1.367(5) y
C5 S1 1.745(4) y
C6 C7 1.415(5) y
C7 C8 1.391(4) y
C7 C9 1.444(5) y
C8 N2 1.370(4) y
C8 S1 1.707(4) y
C9 O1 1.220(4) y
C9 N1 1.416(4) y
C10 C11 1.502(6) ?
C10 N1 1.502(4) ?
C10 C12 1.507(5) ?
C10 H10 0.98(4) ?
C11 H11A 0.9600 ?
C11 H11B 0.9600 ?
C11 H11C 0.9600 ?
C12 H12A 0.9600 ?
C12 H12B 0.9600 ?
C12 H12C 0.9600 ?
C13 N2 1.278(4) ?
C13 O2 1.356(4) ?
C13 N1 1.364(4) ?
C14 C19 1.323(7) ?
C14 C15 1.354(7) ?
C14 O2 1.402(4) ?
C15 C16 1.376(9) ?
C15 H15 0.9300 ?
C16 C17 1.372(10) ?
C16 H16 0.9300 ?
C17 C18 1.287(9) ?
C17 H17 0.9300 ?
C18 C19 1.398(8) ?
C18 H18 0.9300 ?
C19 H19 0.9300 ?

loop_
_geom_hbond_atom_site_label_D
_geom_hbond_atom_site_label_H
_geom_hbond_atom_site_label_A
_geom_hbond_distance_DH
_geom_hbond_distance_HA
_geom_hbond_distance_DA
_geom_hbond_angle_DHA
C10 H10 O1 0.98(4) 2.21(4) 2.733(5) 112(3)
C11 H11C O2 0.96 2.27 2.846(6) 118
C12 H12A O2 0.96 2.43 2.981(5) 116

loop_
_geom_torsion_atom_site_label_1
_geom_torsion_atom_site_label_2
_geom_torsion_atom_site_label_3
_geom_torsion_atom_site_label_4
_geom_torsion
C6 C1 C2 C3 44.5(8)
C2' C1 C2 C3 -42.2(10)
C1 C2 C3 C4 -61.5(11)
C6 C1 C2' C3' -50.4(14)
C2 C1 C2' C3' 53.7(9)
C1 C2' C3' C4 69.6(17)
C2' C3' C4 C5 -50.7(13)
C2' C3' C4 C3 44.2(8)
C2 C3 C4 C5 42.7(10)
C2 C3 C4 C3' -53.7(10)
C3' C4 C5 C6 21.9(8)
C3 C4 C5 C6 -10.6(6)
C3' C4 C5 S1 -159.5(6)
C3 C4 C5 S1 167.9(4)
C4 C5 C6 C7 -180.0(4)
S1 C5 C6 C7 1.4(4)
C4 C5 C6 C1 -3.7(6)
S1 C5 C6 C1 177.7(3)
C2 C1 C6 C5 -13.7(6)
C2' C1 C6 C5 16.4(7)
C2 C1 C6 C7 162.1(5)
C2' C1 C6 C7 -167.9(7)
C5 C6 C7 C8 -0.8(4)
C1 C6 C7 C8 -176.8(3)
C5 C6 C7 C9 173.8(3)
C1 C6 C7 C9 -2.2(6)
C6 C7 C8 N2 178.6(3)
C9 C7 C8 N2 3.4(6)
C6 C7 C8 S1 -0.2(4)
C9 C7 C8 S1 -175.4(3)
C8 C7 C9 O1 178.8(4)
C6 C7 C9 O1 4.4(6)
C8 C7 C9 N1 1.8(5)
C6 C7 C9 N1 -172.6(3)
C19 C14 C15 C16 1.1(8)
O2 C14 C15 C16 174.3(5)
C14 C15 C16 C17 -2.9(9)
C15 C16 C17 C18 2.3(11)
C16 C17 C18 C19 0.1(11)
C15 C14 C19 C18 1.3(8)
O2 C14 C19 C18 -172.0(5)
C17 C18 C19 C14 -1.9(10)
N2 C13 N1 C9 2.5(6)
O2 C13 N1 C9 -174.4(3)
N2 C13 N1 C10 -172.4(4)
O2 C13 N1 C10 10.7(5)
O1 C9 N1 C13 178.3(3)
C7 C9 N1 C13 -4.5(5)
O1 C9 N1 C10 -6.5(5)
C7 C9 N1 C10 170.6(3)
C11 C10 N1 C13 -65.8(5)
C12 C10 N1 C13 63.8(5)
C11 C10 N1 C9 119.1(4)
C12 C10 N1 C9 -111.2(4)
O2 C13 N2 C8 179.2(3)
N1 C13 N2 C8 2.6(6)
C7 C8 N2 C13 -5.6(6)
S1 C8 N2 C13 173.1(3)
N2 C13 O2 C14 4.3(6)
N1 C13 O2 C14 -178.6(3)
C19 C14 O2 C13 -107.0(5)
C15 C14 O2 C13 79.6(5)
N2 C8 S1 C5 -178.0(3)
C7 C8 S1 C5 0.8(3)
C6 C5 S1 C8 -1.2(3)
C4 C5 S1 C8 -180.0(3)
